data_2100394
loop_
_publ_author_name
'M. Helliwell'
'D. Collison'
'G. H. John'
'I. May'
'M. J. Sarsfield'
'C. A. Sharrad'
'A. D. Sutton'

_publ_contact_author
;
    ENTER NAME
 ENTER ADDRESS
;
_publ_section_title
;
 Temperature-resolved study of three
 [<i>M</i>(<i>M</i>'O~4~)~4~(TBPO)~4~] complexes (<i>MM</i>' = URe,
 ThRe, ThTc)
;
_journal_coeditor_code WS5025
_journal_date_accepted 2005-11-09
_journal_date_recd_electronic 2005-02-24
_journal_issue 1
_journal_name_full 'Acta Crystallographica Section B'
_journal_page_first 68
_journal_page_last 85
_journal_paper_category FA
_journal_paper_doi 10.1107/S0108768105036931
_journal_volume 62
_journal_year 2006
_chemical_formula_sum 'C48 H108 O20 P4 Re4 U'
_chemical_formula_weight 2112.05
_chemical_name_systematic
;
 ?
;
_space_group_IT_number 121
_symmetry_cell_setting tetragonal
_symmetry_space_group_name_Hall 'I -4 2'
_symmetry_space_group_name_H-M 'I -4 2 m'
_atom_sites_solution_hydrogens geom
_atom_sites_solution_primary direct
_atom_sites_solution_secondary difmap
_audit_creation_method SHELXL-97
_cell_angle_alpha 90.00
_cell_angle_beta 90.00
_cell_angle_gamma 90.00
_cell_formula_units_Z 2
_cell_length_a 15.5404(6)
_cell_length_b 15.5404(6)
_cell_length_c 14.8191(11)
_cell_measurement_reflns_used 3188
_cell_measurement_temperature 293(2)
_cell_measurement_theta_max 20.84
_cell_measurement_theta_min 2.62
_cell_volume 3578.9(3)
_computing_cell_refinement 'Bruker SMART'
_computing_data_collection 'Bruker SMART'
_computing_data_reduction 'Bruker SAINT'
_computing_molecular_graphics 'Bruker SHELXTL'
_computing_publication_material 'Bruker SHELXTL'
_computing_structure_refinement 'SHELXL-97 (Sheldrick, 1997)'
_computing_structure_solution 'SHELXS-97 (Sheldrick, 1990)'
_diffrn_ambient_temperature 293(2)
_diffrn_measured_fraction_theta_full 0.995
_diffrn_measured_fraction_theta_max 0.995
_diffrn_measurement_device_type 'CCD area detector'
_diffrn_measurement_method 'phi and omega scans'
_diffrn_radiation_monochromator graphite
_diffrn_radiation_source 'fine-focus sealed tube'
_diffrn_radiation_type MoK\a
_diffrn_radiation_wavelength 0.71073
_diffrn_reflns_av_R_equivalents 0.0294
_diffrn_reflns_av_sigmaI/netI 0.0300
_diffrn_reflns_limit_h_max 15
_diffrn_reflns_limit_h_min -19
_diffrn_reflns_limit_k_max 19
_diffrn_reflns_limit_k_min -17
_diffrn_reflns_limit_l_max 17
_diffrn_reflns_limit_l_min -18
_diffrn_reflns_number 10483
_diffrn_reflns_theta_full 26.43
_diffrn_reflns_theta_max 26.43
_diffrn_reflns_theta_min 1.85
_exptl_absorpt_coefficient_mu 9.143
_exptl_absorpt_correction_T_max 0.4616
_exptl_absorpt_correction_T_min 0.3409
_exptl_absorpt_correction_type multi-scan
_exptl_absorpt_process_details SADABS
_exptl_crystal_colour green
_exptl_crystal_density_diffrn 1.960
_exptl_crystal_density_method 'not measured'
_exptl_crystal_description block
_exptl_crystal_F_000 2016
_exptl_crystal_size_max 0.15
_exptl_crystal_size_mid 0.15
_exptl_crystal_size_min 0.10
_refine_diff_density_max 1.035
_refine_diff_density_min -0.383
_refine_ls_abs_structure_details 'Flack H D (1983), Acta Cryst. A39, 876-881'
_refine_ls_abs_structure_Flack 0.03(2)
_refine_ls_extinction_method none
_refine_ls_goodness_of_fit_ref 1.088
_refine_ls_hydrogen_treatment constr
_refine_ls_matrix_type full
_refine_ls_number_parameters 102
_refine_ls_number_reflns 1941
_refine_ls_number_restraints 58
_refine_ls_restrained_S_all 1.119
_refine_ls_R_factor_all 0.0447
_refine_ls_R_factor_gt 0.0387
_refine_ls_shift/su_max 0.001
_refine_ls_shift/su_mean 0.000
_refine_ls_structure_factor_coef Fsqd
_refine_ls_weighting_details 'calc w=1/[\s^2^(Fo^2^)+(0.0614P)^2^+0.0000P] where P=(Fo^2^+2Fc^2^)/3'
_refine_ls_weighting_scheme calc
_refine_ls_wR_factor_gt 0.0955
_refine_ls_wR_factor_ref 0.0989
_reflns_number_gt 1699
_reflns_number_total 1941
_reflns_threshold_expression >2sigma(I)
_cod_data_source_file ws5025.cif
_cod_data_source_block Iat293
_cod_depositor_comments
;
The following automatic conversions were performed:
'_symmetry_cell_setting' value 'Tetragonal' changed to 'tetragonal'
according to '/home/saulius/struct/CIF-dictionaries/cif_core.dic'
dictionary named 'cif_core.dic' version 2.4.1 from 2010-06-29.

Automatic conversion script
Id: cif_fix_enum 1527 2010-12-29 10:47:43Z saulius 

The following automatic conversions were performed:

'_symmetry_cell_setting' value 'Tetragonal' changed to 'tetragonal'
according to /home/saulius/struct/CIF-dictionaries/cif_core.dic
dictionary named 'cif_core.dic' version 2.4.1 from 2010-06-29.

Automatic conversion script
Id: cif_fix_values 1715 2011-07-08 13:25:40Z adriana 
;
_cod_original_sg_symbol_H-M I-42m
_cod_database_code 2100394

loop_
_symmetry_equiv_pos_as_xyz
'x, y, z'
'-x, -y, z'
'y, -x, -z'
'-y, x, -z'
'-x, y, -z'
'x, -y, -z'
'-y, -x, z'
'y, x, z'
'x+1/2, y+1/2, z+1/2'
'-x+1/2, -y+1/2, z+1/2'
'y+1/2, -x+1/2, -z+1/2'
'-y+1/2, x+1/2, -z+1/2'
'-x+1/2, y+1/2, -z+1/2'
'x+1/2, -y+1/2, -z+1/2'
'-y+1/2, -x+1/2, z+1/2'
'y+1/2, x+1/2, z+1/2'

loop_
_atom_site_label
_atom_site_fract_x
_atom_site_fract_y
_atom_site_fract_z
_atom_site_U_iso_or_equiv
_atom_site_adp_type
_atom_site_calc_flag
_atom_site_refinement_flags
_atom_site_occupancy
_atom_site_type_symbol
U1 0.5000 0.5000 0.5000 0.0546(2) Uani d S 1 U
Re1 0.64207(3) 0.35793(3) 0.32660(4) 0.0848(2) Uani d S 1 Re
P1 0.6509(2) 0.3491(2) 0.6164(3) 0.1132(16) Uani d SD 1 P
O1 0.5690(5) 0.4310(5) 0.3736(7) 0.101(3) Uani d S 1 O
O2 0.7410(6) 0.3795(10) 0.3602(9) 0.163(4) Uani d . 1 O
O3 0.6374(7) 0.3626(7) 0.2164(9) 0.158(6) Uani d S 1 O
O4 0.5967(4) 0.4033(4) 0.5540(8) 0.108(4) Uani d S 1 O
C1 0.6012(14) 0.2422(10) 0.6023(15) 0.200(8) Uani d DU 1 C
H1A 0.5456 0.2438 0.6320 0.240 Uiso calc R 1 H
H1B 0.5902 0.2343 0.5383 0.240 Uiso calc R 1 H
C2 0.6459(15) 0.1659(11) 0.6342(16) 0.215(8) Uani d DU 1 C
H2A 0.6447 0.1642 0.6996 0.257 Uiso calc R 1 H
H2B 0.7055 0.1676 0.6149 0.257 Uiso calc R 1 H
C3 0.6024(16) 0.0862(13) 0.596(2) 0.218(9) Uani d DU 1 C
H3A 0.6140 0.0792 0.5325 0.261 Uiso calc R 1 H
H3B 0.5408 0.0872 0.6064 0.261 Uiso calc R 1 H
C4 0.6465(16) 0.0161(15) 0.6527(13) 0.203(9) Uani d DU 1 C
H4A 0.6275 -0.0395 0.6326 0.305 Uiso calc R 1 H
H4B 0.6317 0.0234 0.7151 0.305 Uiso calc R 1 H
H4C 0.7077 0.0204 0.6456 0.305 Uiso calc R 1 H
C5 0.6193(14) 0.3807(14) 0.7268(13) 0.247(15) Uani d SDU 1 C
H5A 0.6285 0.4423 0.7308 0.296 Uiso calc PR 0.50 H
H5B 0.5577 0.3715 0.7308 0.296 Uiso calc PR 0.50 H
C6 0.6578(14) 0.3422(14) 0.8090(18) 0.266(15) Uani d SDU 1 C
H6A 0.7193 0.3525 0.8110 0.319 Uiso calc PR 0.50 H
H6B 0.6475 0.2807 0.8110 0.319 Uiso calc PR 0.50 H
C7 0.6111(16) 0.3889(16) 0.889(2) 0.275(17) Uani d SDU 1 C
H7A 0.6215 0.4504 0.8873 0.330 Uiso calc PR 0.50 H
H7B 0.5496 0.3785 0.8873 0.330 Uiso calc PR 0.50 H
C8 0.651(2) 0.349(2) 0.972(2) 0.36(3) Uani d SDU 1 C
H8A 0.6209 0.3696 1.0246 0.533 Uiso calc PR 0.50 H
H8B 0.7102 0.3654 0.9756 0.533 Uiso calc PR 0.50 H
H8C 0.6461 0.2878 0.9685 0.533 Uiso calc PR 0.50 H

loop_
_atom_site_aniso_label
_atom_site_aniso_U_11
_atom_site_aniso_U_22
_atom_site_aniso_U_33
_atom_site_aniso_U_12
_atom_site_aniso_U_13
_atom_site_aniso_U_23
U1 0.0507(3) 0.0507(3) 0.0622(4) 0.000 0.000 0.000
Re1 0.0849(3) 0.0849(3) 0.0846(4) 0.0082(3) 0.0175(2) -0.0175(2)
P1 0.120(3) 0.120(3) 0.099(3) 0.054(3) -0.0176(14) 0.0176(14)
O1 0.101(4) 0.101(4) 0.102(7) 0.007(6) 0.022(4) -0.022(4)
O2 0.092(6) 0.213(12) 0.183(11) 0.008(7) 0.012(6) -0.037(10)
O3 0.193(10) 0.193(10) 0.086(8) 0.030(14) 0.030(6) -0.030(6)
O4 0.113(6) 0.113(6) 0.099(7) 0.049(7) -0.011(4) 0.011(4)
C1 0.22(2) 0.217(15) 0.160(16) 0.056(14) -0.034(14) 0.068(14)
C2 0.21(2) 0.189(13) 0.248(19) 0.039(12) -0.090(16) -0.032(15)
C3 0.183(18) 0.211(16) 0.26(3) -0.048(15) -0.058(16) -0.024(16)
C4 0.23(3) 0.219(16) 0.160(16) -0.042(16) -0.013(18) -0.015(16)
C5 0.28(2) 0.28(2) 0.19(2) 0.11(3) -0.005(14) 0.005(14)
C6 0.31(2) 0.31(2) 0.18(2) 0.10(3) 0.004(12) -0.004(12)
C7 0.32(3) 0.32(3) 0.19(2) 0.04(3) 0.042(16) -0.042(16)
C8 0.43(4) 0.43(4) 0.20(2) 0.07(6) 0.01(2) -0.01(2)

loop_
_atom_type_symbol
_atom_type_description
_atom_type_scat_dispersion_real
_atom_type_scat_dispersion_imag
_atom_type_scat_source
C C 0.0033 0.0016 'International Tables Vol C Tables 4.2.6.8 and 6.1.1.4'
H H 0.0000 0.0000 'International Tables Vol C Tables 4.2.6.8 and 6.1.1.4'
O O 0.0106 0.0060 'International Tables Vol C Tables 4.2.6.8 and 6.1.1.4'
P P 0.1023 0.0942 'International Tables Vol C Tables 4.2.6.8 and 6.1.1.4'
Re Re -1.0185 7.2310 'International Tables Vol C Tables 4.2.6.8 and 6.1.1.4'
U U -9.6767 9.6646 'International Tables Vol C Tables 4.2.6.8 and 6.1.1.4'

loop_
_geom_angle_atom_site_label_1
_geom_angle_atom_site_label_2
_geom_angle_atom_site_label_3
_geom_angle_site_symmetry_1
_geom_angle_site_symmetry_3
_geom_angle
O4 U1 O4 4_656 2_665 97.1(2)
O4 U1 O4 4_656 3_566 138.7(6)
O4 U1 O4 2_665 3_566 97.1(2)
O4 U1 O4 4_656 . 97.1(2)
O4 U1 O4 2_665 . 138.7(6)
O4 U1 O4 3_566 . 97.1(2)
O4 U1 O1 4_656 2_665 74.1(2)
O4 U1 O1 2_665 2_665 71.6(4)
O4 U1 O1 3_566 2_665 74.1(2)
O4 U1 O1 . 2_665 149.6(4)
O4 U1 O1 4_656 4_656 71.6(4)
O4 U1 O1 2_665 4_656 74.1(2)
O4 U1 O1 3_566 4_656 149.6(4)
O4 U1 O1 . 4_656 74.1(2)
O1 U1 O1 2_665 4_656 127.1(4)
O4 U1 O1 4_656 3_566 149.6(4)
O4 U1 O1 2_665 3_566 74.1(2)
O4 U1 O1 3_566 3_566 71.6(4)
O4 U1 O1 . 3_566 74.1(2)
O1 U1 O1 2_665 3_566 127.1(4)
O1 U1 O1 4_656 3_566 78.0(6)
O4 U1 O1 4_656 . 74.1(2)
O4 U1 O1 2_665 . 149.6(4)
O4 U1 O1 3_566 . 74.1(2)
O4 U1 O1 . . 71.6(4)
O1 U1 O1 2_665 . 78.0(6)
O1 U1 O1 4_656 . 127.1(4)
O1 U1 O1 3_566 . 127.1(4)
O3 Re1 O2 . . 109.5(6)
O3 Re1 O2 . 7_665 109.5(6)
O2 Re1 O2 . 7_665 106.8(11)
O3 Re1 O1 . . 109.8(7)
O2 Re1 O1 . . 110.6(5)
O2 Re1 O1 7_665 . 110.6(5)
O4 P1 C5 . . 104.8(12)
O4 P1 C1 . 7_665 101.5(6)
C5 P1 C1 . 7_665 103.8(8)
O4 P1 C1 . . 101.5(6)
C5 P1 C1 . . 103.8(8)
C1 P1 C1 7_665 . 137.9(15)
Re1 O1 U1 . . 152.5(7)
P1 O4 U1 . . 162.8(8)
C2 C1 P1 . . 119.9(13)
C2 C1 H1A . . 107.4
P1 C1 H1A . . 107.4
C2 C1 H1B . . 107.4
P1 C1 H1B . . 107.4
H1A C1 H1B . . 106.9
C1 C2 C3 . . 109.5(15)
C1 C2 H2A . . 109.8
C3 C2 H2A . . 109.8
C1 C2 H2B . . 109.8
C3 C2 H2B . . 109.8
H2A C2 H2B . . 108.2
C2 C3 C4 . . 100.4(16)
C2 C3 H3A . . 111.7
C4 C3 H3A . . 111.7
C2 C3 H3B . . 111.7
C4 C3 H3B . . 111.7
H3A C3 H3B . . 109.5
C3 C4 H4A . . 109.5
C3 C4 H4B . . 109.5
H4A C4 H4B . . 109.5
C3 C4 H4C . . 109.5
H4A C4 H4C . . 109.5
H4B C4 H4C . . 109.5
C6 C5 P1 . . 122(2)
C6 C5 H5A . . 106.8
P1 C5 H5A . . 106.8
C6 C5 H5B . . 106.8
P1 C5 H5B . . 106.8
H5A C5 H5B . . 106.6
C5 C6 C7 . . 104(2)
C5 C6 H6A . . 110.9
C7 C6 H6A . . 110.9
C5 C6 H6B . . 110.9
C7 C6 H6B . . 110.9
H6A C6 H6B . . 108.9
C8 C7 C6 . . 104(2)
C8 C7 H7A . . 111.0
C6 C7 H7A . . 111.0
C8 C7 H7B . . 111.0
C6 C7 H7B . . 111.0
H7A C7 H7B . . 109.0
C7 C8 H8A . . 109.5
C7 C8 H8B . . 109.5
H8A C8 H8B . . 109.5
C7 C8 H8C . . 109.5
H8A C8 H8C . . 109.5
H8B C8 H8C . . 109.5

loop_
_geom_bond_atom_site_label_1
_geom_bond_atom_site_label_2
_geom_bond_site_symmetry_2
_geom_bond_distance
U1 O4 4_656 2.272(10)
U1 O4 2_665 2.272(10)
U1 O4 3_566 2.272(10)
U1 O4 . 2.272(10)
U1 O1 2_665 2.411(10)
U1 O1 4_656 2.411(10)
U1 O1 3_566 2.411(10)
U1 O1 . 2.411(10)
Re1 O3 . 1.636(13)
Re1 O2 . 1.651(10)
Re1 O2 7_665 1.651(10)
Re1 O1 . 1.749(10)
P1 O4 . 1.506(11)
P1 C5 . 1.778(18)
P1 C1 7_665 1.844(15)
P1 C1 . 1.844(15)
C1 C2 . 1.454(16)
C1 H1A . 0.9700
C1 H1B . 0.9700
C2 C3 . 1.518(17)
C2 H2A . 0.9700
C2 H2B . 0.9700
C3 C4 . 1.533(18)
C3 H3A . 0.9700
C3 H3B . 0.9700
C4 H4A . 0.9600
C4 H4B . 0.9600
C4 H4C . 0.9600
C5 C6 . 1.484(19)
C5 H5A . 0.9700
C5 H5B . 0.9700
C6 C7 . 1.569(19)
C6 H6A . 0.9700
C6 H6B . 0.9700
C7 C8 . 1.50(2)
C7 H7A . 0.9700
C7 H7B . 0.9700
C8 H8A . 0.9600
C8 H8B . 0.9600
C8 H8C . 0.9600

loop_
_geom_torsion_atom_site_label_1
_geom_torsion_atom_site_label_2
_geom_torsion_atom_site_label_3
_geom_torsion_atom_site_label_4
_geom_torsion_site_symmetry_1
_geom_torsion
O3 Re1 O1 U1 . 180.000(2)
O2 Re1 O1 U1 . -59.0(6)
O2 Re1 O1 U1 7_665 59.1(6)
O4 U1 O1 Re1 4_656 103.3(2)
O4 U1 O1 Re1 2_665 180.0
O4 U1 O1 Re1 3_566 -103.3(2)
O4 U1 O1 Re1 . 0.000(2)
O1 U1 O1 Re1 2_665 180.000(3)
O1 U1 O1 Re1 4_656 52.15(11)
O1 U1 O1 Re1 3_566 -52.15(11)
C5 P1 O4 U1 . 0.000(9)
C1 P1 O4 U1 7_665 -107.8(8)
C1 P1 O4 U1 . 107.8(8)
O4 U1 O4 P1 4_656 109.4(3)
O4 U1 O4 P1 2_665 0.000(7)
O4 U1 O4 P1 3_566 -109.4(2)
O1 U1 O4 P1 2_665 180.000(3)
O1 U1 O4 P1 4_656 40.9(3)
O1 U1 O4 P1 3_566 -40.9(3)
O1 U1 O4 P1 . 180.000(6)
O4 P1 C1 C2 . 166(2)
C5 P1 C1 C2 . -86(2)
C1 P1 C1 C2 7_665 44(3)
P1 C1 C2 C3 . -167(2)
C1 C2 C3 C4 . -169(2)
O4 P1 C5 C6 . 180.000(6)
C1 P1 C5 C6 7_665 -73.9(7)
C1 P1 C5 C6 . 73.9(7)
P1 C5 C6 C7 . 180.000(10)
C5 C6 C7 C8 . 180.000(9)
